data_7038358
loop_
_publ_author_name
'Tan, Xiao-Feng'
'Zhou, Jian'
'Fu, Lianshe'
'Xiao, Hong-Ping'
'Zou, Hua-Hong'
'Tang, Qiuling'

_publ_section_title
;
 A series of new lanthanide fumarates displaying three types of 3-D
 frameworks.
;
_journal_issue 12
_journal_name_full 'Dalton transactions (Cambridge, England : 2003)'
_journal_page_first 5253
_journal_page_last 5261
_journal_paper_doi 10.1039/c6dt00205f
_journal_volume 45
_journal_year 2016
_chemical_formula_moiety 'C8 H7 O9 Sm'
_chemical_formula_sum 'C8 H7 O9 Sm'
_chemical_formula_weight 397.50
_chemical_name_systematic
; 
 ? 
;
_space_group_IT_number 14
_symmetry_cell_setting monoclinic
_symmetry_space_group_name_Hall '-P 2ybc'
_symmetry_space_group_name_H-M 'P 1 21/c 1'
_atom_sites_solution_hydrogens geom
_atom_sites_solution_primary direct
_atom_sites_solution_secondary difmap
_audit_creation_method SHELXL-97
_audit_update_record
;
2016-01-12 deposited with the CCDC.
2016-02-08 downloaded from the CCDC.
;
_cell_angle_alpha 90.00
_cell_angle_beta 103.2390(10)
_cell_angle_gamma 90.00
_cell_formula_units_Z 4
_cell_length_a 8.2946(7)
_cell_length_b 14.4178(13)
_cell_length_c 8.6950(8)
_cell_measurement_reflns_used 2512
_cell_measurement_temperature 296(2)
_cell_measurement_theta_max 28.35
_cell_measurement_theta_min 2.52
_cell_volume 1012.20(16)
_computing_structure_refinement 'SHELXL-97 (Sheldrick, 1997)'
_computing_structure_solution 'SHELXS-97 (Sheldrick, 1990)'
_diffrn_ambient_temperature 296(2)
_diffrn_detector_area_resol_mean 7.31
_diffrn_measured_fraction_theta_full 0.993
_diffrn_measured_fraction_theta_max 0.993
_diffrn_measurement_device_type 'Rigaku Mercury'
_diffrn_measurement_method \w
_diffrn_radiation_monochromator graphite
_diffrn_radiation_source 'fine-focus sealed tube'
_diffrn_radiation_type MoK\a
_diffrn_radiation_wavelength 0.71073
_diffrn_reflns_av_R_equivalents 0.0190
_diffrn_reflns_av_sigmaI/netI 0.0171
_diffrn_reflns_limit_h_max 10
_diffrn_reflns_limit_h_min -11
_diffrn_reflns_limit_k_max 14
_diffrn_reflns_limit_k_min -19
_diffrn_reflns_limit_l_max 11
_diffrn_reflns_limit_l_min -11
_diffrn_reflns_number 9537
_diffrn_reflns_theta_full 28.35
_diffrn_reflns_theta_max 28.35
_diffrn_reflns_theta_min 2.52
_exptl_absorpt_coefficient_mu 5.844
_exptl_absorpt_correction_T_max 0.6521
_exptl_absorpt_correction_T_min 0.5171
_exptl_absorpt_correction_type multi-scan
_exptl_absorpt_process_details 'Jacobson, R. (1998) Private communication'
_exptl_crystal_colour yellow
_exptl_crystal_density_diffrn 2.608
_exptl_crystal_density_method 'not measured'
_exptl_crystal_description block
_exptl_crystal_F_000 756
_exptl_crystal_size_max 0.13
_exptl_crystal_size_mid 0.11
_exptl_crystal_size_min 0.08
_refine_diff_density_max 0.554
_refine_diff_density_min -1.787
_refine_diff_density_rms 0.160
_refine_ls_extinction_method none
_refine_ls_goodness_of_fit_ref 1.244
_refine_ls_hydrogen_treatment mixed
_refine_ls_matrix_type full
_refine_ls_number_parameters 175
_refine_ls_number_reflns 2512
_refine_ls_number_restraints 2
_refine_ls_restrained_S_all 1.243
_refine_ls_R_factor_all 0.0195
_refine_ls_R_factor_gt 0.0192
_refine_ls_shift/su_max 0.003
_refine_ls_shift/su_mean 0.000
_refine_ls_structure_factor_coef Fsqd
_refine_ls_weighting_details 'calc w=1/[\s^2^(Fo^2^)+(0.0199P)^2^+2.5853P] where P=(Fo^2^+2Fc^2^)/3'
_refine_ls_weighting_scheme calc
_refine_ls_wR_factor_gt 0.0502
_refine_ls_wR_factor_ref 0.0504
_reflns_number_gt 2486
_reflns_number_total 2512
_reflns_threshold_expression >2sigma(I)
_cod_data_source_file c6dt00205f2.cif
_cod_data_source_block 1
_cod_depositor_comments 'Adding full bibliography for 7038358--7038364.cif.'
_cod_original_sg_symbol_Hall '-P 2ybc '
_cod_original_sg_symbol_H-M 'P 21/c'
_cod_database_code 7038358

loop_
_symmetry_equiv_pos_as_xyz
'x, y, z'
'-x, y+1/2, -z+1/2'
'-x, -y, -z'
'x, -y-1/2, z-1/2'

loop_
_atom_site_label
_atom_site_type_symbol
_atom_site_fract_x
_atom_site_fract_y
_atom_site_fract_z
_atom_site_U_iso_or_equiv
_atom_site_adp_type
_atom_site_occupancy
_atom_site_symmetry_multiplicity
_atom_site_calc_flag
_atom_site_refinement_flags
Sm1 Sm 0.366084(16) 0.689464(9) 0.403738(14) 0.00414(6) Uani 1 1 d .
C1 C 0.6564(4) 0.68638(18) 0.7574(3) 0.0069(5) Uani 1 1 d .
C2 C 0.8383(4) 0.68906(19) 0.7704(4) 0.0093(5) Uani 1 1 d .
H2A H 0.9083 0.7033 0.8674 0.011 Uiso 1 1 calc R
C3 C 0.9040(3) 0.6715(2) 0.6468(3) 0.0082(5) Uani 1 1 d .
H3A H 0.8328 0.6540 0.5523 0.010 Uiso 1 1 calc R
C4 C 1.0844(3) 0.67831(18) 0.6507(3) 0.0066(5) Uani 1 1 d .
C5 C 0.4618(3) 0.60544(19) 0.1243(3) 0.0071(5) Uani 1 1 d .
C6 C 0.4744(4) 0.54386(19) -0.0112(3) 0.0089(5) Uani 1 1 d .
H6A H 0.4459 0.5674 -0.1134 0.011 Uiso 1 1 calc R
C7 C 0.0258(4) 0.5602(2) 0.1989(3) 0.0100(5) Uani 1 1 d .
C8 C -0.0344(4) 0.4978(2) 0.0622(3) 0.0102(5) Uani 1 1 d .
H8A H -0.1196 0.4560 0.0631 0.012 Uiso 1 1 calc R
O1 O 0.5663(2) 0.64501(14) 0.6393(2) 0.0075(4) Uani 1 1 d .
O1W O 0.3162(3) 0.52365(14) 0.4750(2) 0.0097(4) Uani 1 1 d D
O2 O 0.6039(2) 0.72570(14) 0.8655(2) 0.0081(4) Uani 1 1 d .
O3 O 1.1228(3) 0.66937(15) 0.5182(2) 0.0092(4) Uani 1 1 d .
O4 O 1.1875(3) 0.69199(13) 0.7792(2) 0.0088(4) Uani 1 1 d .
O5 O 0.5062(3) 0.57611(14) 0.2644(2) 0.0099(4) Uani 1 1 d .
O6 O 0.4000(3) 0.68557(13) 0.0953(2) 0.0076(4) Uani 1 1 d .
O7 O 0.1392(3) 0.61463(15) 0.2021(2) 0.0113(4) Uani 1 1 d .
O8 O -0.0528(3) 0.55137(18) 0.3128(3) 0.0172(5) Uani 1 1 d .
H1WB H 0.352(5) 0.503(3) 0.569(2) 0.027(12) Uiso 1 1 d D
H1WA H 0.353(5) 0.478(2) 0.429(5) 0.027(12) Uiso 1 1 d D
H8 H -0.001(7) 0.582(4) 0.385(7) 0.045(15) Uiso 1 1 d .

loop_
_atom_site_aniso_label
_atom_site_aniso_U_11
_atom_site_aniso_U_22
_atom_site_aniso_U_33
_atom_site_aniso_U_23
_atom_site_aniso_U_13
_atom_site_aniso_U_12
Sm1 0.00380(8) 0.00452(8) 0.00405(8) -0.00032(4) 0.00079(5) -0.00012(4)
C1 0.0076(12) 0.0065(12) 0.0067(11) 0.0022(9) 0.0018(9) -0.0002(9)
C2 0.0019(12) 0.0122(14) 0.0125(13) -0.0009(9) -0.0014(10) -0.0010(9)
C3 0.0068(12) 0.0090(12) 0.0084(11) -0.0002(9) 0.0010(9) -0.0001(10)
C4 0.0067(12) 0.0046(12) 0.0087(12) -0.0003(9) 0.0022(9) 0.0001(9)
C5 0.0069(12) 0.0071(12) 0.0080(11) 0.0001(9) 0.0035(9) 0.0000(9)
C6 0.0120(13) 0.0085(13) 0.0069(11) -0.0012(9) 0.0036(9) -0.0003(10)
C7 0.0100(12) 0.0114(13) 0.0075(11) -0.0003(10) 0.0000(9) -0.0006(10)
C8 0.0096(13) 0.0115(13) 0.0086(12) -0.0019(9) 0.0003(10) -0.0026(10)
O1 0.0060(9) 0.0080(9) 0.0074(8) -0.0005(7) -0.0003(7) 0.0001(7)
O1W 0.0132(10) 0.0063(9) 0.0100(9) 0.0004(7) 0.0031(8) 0.0010(7)
O2 0.0065(9) 0.0106(9) 0.0078(9) -0.0007(7) 0.0028(7) 0.0019(7)
O3 0.0082(9) 0.0124(10) 0.0082(9) -0.0016(7) 0.0042(7) -0.0008(8)
O4 0.0071(9) 0.0108(10) 0.0075(9) -0.0007(7) -0.0006(7) -0.0021(7)
O5 0.0161(10) 0.0075(9) 0.0068(9) 0.0003(7) 0.0037(7) 0.0040(7)
O6 0.0072(9) 0.0069(9) 0.0083(9) 0.0007(7) 0.0011(7) 0.0003(7)
O7 0.0125(10) 0.0119(10) 0.0092(9) -0.0007(7) 0.0021(7) -0.0053(8)
O8 0.0157(11) 0.0256(12) 0.0119(10) -0.0078(9) 0.0066(8) -0.0105(9)

loop_
_atom_type_symbol
_atom_type_description
_atom_type_scat_dispersion_real
_atom_type_scat_dispersion_imag
_atom_type_scat_source
C C 0.0033 0.0016 'International Tables Vol C Tables 4.2.6.8 and 6.1.1.4'
H H 0.0000 0.0000 'International Tables Vol C Tables 4.2.6.8 and 6.1.1.4'
O O 0.0106 0.0060 'International Tables Vol C Tables 4.2.6.8 and 6.1.1.4'
Sm Sm -0.1638 3.4418 'International Tables Vol C Tables 4.2.6.8 and 6.1.1.4'

loop_
_geom_angle_atom_site_label_1
_geom_angle_atom_site_label_2
_geom_angle_atom_site_label_3
_geom_angle
_geom_angle_site_symmetry_1
_geom_angle_site_symmetry_3
O4 Sm1 O2 90.96(7) 4_475 4_575
O4 Sm1 O1 145.27(7) 4_475 .
O2 Sm1 O1 79.97(7) 4_575 .
O4 Sm1 O6 74.86(7) 4_475 4_576
O2 Sm1 O6 75.38(7) 4_575 4_576
O1 Sm1 O6 70.42(7) . 4_576
O4 Sm1 O3 77.52(7) 4_475 1_455
O2 Sm1 O3 152.68(7) 4_575 1_455
O1 Sm1 O3 95.39(7) . 1_455
O6 Sm1 O3 77.70(7) 4_576 1_455
O4 Sm1 O5 124.74(7) 4_475 .
O2 Sm1 O5 77.09(7) 4_575 .
O1 Sm1 O5 86.05(7) . .
O6 Sm1 O5 146.33(7) 4_576 .
O3 Sm1 O5 129.77(7) 1_455 .
O4 Sm1 O7 72.43(7) 4_475 .
O2 Sm1 O7 129.07(7) 4_575 .
O1 Sm1 O7 137.89(7) . .
O6 Sm1 O7 138.70(7) 4_576 .
O3 Sm1 O7 71.23(7) 1_455 .
O5 Sm1 O7 74.62(7) . .
O4 Sm1 O1W 132.65(7) 4_475 .
O2 Sm1 O1W 134.41(7) 4_575 .
O1 Sm1 O1W 70.10(7) . .
O6 Sm1 O1W 122.27(6) 4_576 .
O3 Sm1 O1W 66.07(7) 1_455 .
O5 Sm1 O1W 67.50(7) . .
O7 Sm1 O1W 67.98(7) . .
O4 Sm1 O6 76.20(6) 4_475 .
O2 Sm1 O6 66.87(6) 4_575 .
O1 Sm1 O6 128.09(6) . .
O6 Sm1 O6 131.34(4) 4_576 .
O3 Sm1 O6 131.71(6) 1_455 .
O5 Sm1 O6 49.29(6) . .
O7 Sm1 O6 62.51(6) . .
O1W Sm1 O6 106.13(6) . .
O4 Sm1 C5 100.19(7) 4_475 .
O2 Sm1 C5 73.40(7) 4_575 .
O1 Sm1 C5 108.94(7) . .
O6 Sm1 C5 148.30(7) 4_576 .
O3 Sm1 C5 132.64(7) 1_455 .
O5 Sm1 C5 24.59(7) . .
O7 Sm1 C5 63.38(7) . .
O1W Sm1 C5 84.53(7) . .
O6 Sm1 C5 25.10(7) . .
O2 C1 O1 125.1(3) . .
O2 C1 C2 116.8(2) . .
O1 C1 C2 118.2(2) . .
C3 C2 C1 121.8(3) . .
C3 C2 H2A 119.1 . .
C1 C2 H2A 119.1 . .
C2 C3 C4 124.1(3) . .
C2 C3 H3A 117.9 . .
C4 C3 H3A 117.9 . .
O4 C4 O3 124.1(3) . .
O4 C4 C3 120.3(2) . .
O3 C4 C3 115.5(2) . .
O5 C5 O6 120.9(2) . .
O5 C5 C6 120.2(2) . .
O6 C5 C6 118.8(2) . .
O5 C5 Sm1 54.74(13) . .
O6 C5 Sm1 67.68(14) . .
C6 C5 Sm1 164.07(19) . .
C6 C6 C5 121.6(3) 3_665 .
C6 C6 H6A 119.2 3_665 .
C5 C6 H6A 119.2 . .
O7 C7 O8 124.0(3) . .
O7 C7 C8 121.6(3) . .
O8 C7 C8 114.3(3) . .
C8 C8 C7 119.5(3) 3_565 .
C8 C8 H8A 120.2 3_565 .
C7 C8 H8A 120.2 . .
C1 O1 Sm1 136.45(17) . .
Sm1 O1W H1WB 122(3) . .
Sm1 O1W H1WA 121(3) . .
H1WB O1W H1WA 95(4) . .
C1 O2 Sm1 140.08(18) . 4_576
C4 O3 Sm1 138.88(18) . 1_655
C4 O4 Sm1 138.61(18) . 4_676
C5 O5 Sm1 100.68(16) . .
C5 O6 Sm1 142.45(18) . 4_575
C5 O6 Sm1 87.23(15) . .
Sm1 O6 Sm1 129.07(8) 4_575 .
C7 O7 Sm1 138.15(18) . .
C7 O8 H8 106(4) . .

loop_
_geom_bond_atom_site_label_1
_geom_bond_atom_site_label_2
_geom_bond_distance
_geom_bond_site_symmetry_2
Sm1 O4 2.357(2) 4_475
Sm1 O2 2.4077(19) 4_575
Sm1 O1 2.4096(19) .
Sm1 O6 2.4258(19) 4_576
Sm1 O3 2.463(2) 1_455
Sm1 O5 2.477(2) .
Sm1 O7 2.504(2) .
Sm1 O1W 2.527(2) .
Sm1 O6 2.761(2) .
Sm1 C5 2.981(3) .
C1 O2 1.258(3) .
C1 O1 1.272(3) .
C1 C2 1.488(4) .
C2 C3 1.336(4) .
C2 H2A 0.9300 .
C3 C4 1.492(4) .
C3 H3A 0.9300 .
C4 O4 1.257(3) .
C4 O3 1.270(3) .
C5 O5 1.262(3) .
C5 O6 1.266(3) .
C5 C6 1.498(4) .
C6 C6 1.334(6) 3_665
C6 H6A 0.9300 .
C7 O7 1.220(4) .
C7 O8 1.311(4) .
C7 C8 1.483(4) .
C8 C8 1.335(6) 3_565
C8 H8A 0.9300 .
O1W H1WB 0.859(10) .
O1W H1WA 0.864(10) .
O2 Sm1 2.4077(19) 4_576
O3 Sm1 2.463(2) 1_655
O4 Sm1 2.357(2) 4_676
O6 Sm1 2.4258(19) 4_575
O8 H8 0.80(6) .
